data_7714148
loop_
_publ_author_name
'Tatarin, Sergei V.'
'Meshcheriakova, Elizaveta A.'
'Kozyukhin, Sergey'
'Emets, Victor'
'Bezzubov, Stanislav'

_publ_section_title
;
 Rational design of efficient photosensitizers based on cyclometalated
 iridium(III) complexes with 2-arylbenzimidazole and aromatic 1,3-diketone
 ligands
;
_journal_name_full 'Dalton Transactions'
_journal_paper_doi 10.1039/D3DT02789A
_journal_year 2023
_chemical_formula_moiety 'C80 H60 Cl2 Ir2 N8 O4, C H4 O'
_chemical_formula_sum 'C81 H64 Cl2 Ir2 N8 O5'
_chemical_formula_weight 1684.70
_space_group_crystal_system monoclinic
_space_group_IT_number 14
_space_group_name_Hall '-P 2yn'
_space_group_name_H-M_alt 'P 1 21/n 1'
_atom_sites_solution_hydrogens geom
_audit_creation_date 2023-08-27
_audit_creation_method
;
Olex2 1.3
(compiled 2020.11.12 svn.r5f609507 for OlexSys, GUI svn.r6408)
;
_audit_update_record
;
2023-08-27 deposited with the CCDC.	2023-10-06 downloaded from the CCDC.
;
_cell_angle_alpha 90
_cell_angle_beta 108.1450(10)
_cell_angle_gamma 90
_cell_formula_units_Z 4
_cell_length_a 20.4452(6)
_cell_length_b 15.2416(4)
_cell_length_c 23.5774(7)
_cell_measurement_reflns_used 9794
_cell_measurement_temperature 150
_cell_measurement_theta_max 31.49
_cell_measurement_theta_min 2.24
_cell_volume 6981.8(3)
_computing_cell_refinement 'SAINT V8.38A (?, 2016)'
_computing_data_collection 'APEX3 v.2017.3_0 (Bruker AXS, 2017)'
_computing_data_reduction 'SAINT V8.38A (Bruker, 2018)'
_computing_molecular_graphics 'Olex2 1.3 (Dolomanov et al., 2009)'
_computing_publication_material 'Olex2 1.3 (Dolomanov et al., 2009)'
_computing_structure_refinement 'SHELXL 2018/3 (Sheldrick, 2015)'
_computing_structure_solution 'SHELXT 2014/5 (Sheldrick, 2014)'
_diffrn_ambient_temperature 150
_diffrn_measured_fraction_theta_full 0.999
_diffrn_measured_fraction_theta_max 0.999
_diffrn_measurement_device_type 'Bruker SMART APEX II'
_diffrn_measurement_method \w-scan
_diffrn_radiation_monochromator graphite
_diffrn_radiation_type MoK\a
_diffrn_radiation_wavelength 0.71073
_diffrn_reflns_av_R_equivalents 0.0514
_diffrn_reflns_av_unetI/netI 0.0467
_diffrn_reflns_Laue_measured_fraction_full 0.999
_diffrn_reflns_Laue_measured_fraction_max 0.999
_diffrn_reflns_limit_h_max 24
_diffrn_reflns_limit_h_min -24
_diffrn_reflns_limit_k_max 18
_diffrn_reflns_limit_k_min -17
_diffrn_reflns_limit_l_max 28
_diffrn_reflns_limit_l_min -26
_diffrn_reflns_number 52970
_diffrn_reflns_point_group_measured_fraction_full 0.999
_diffrn_reflns_point_group_measured_fraction_max 0.999
_diffrn_reflns_theta_full 25.050
_diffrn_reflns_theta_max 25.050
_diffrn_reflns_theta_min 1.616
_diffrn_source_current 30.0
_diffrn_source_power 1.5
_diffrn_source_target Mo
_diffrn_source_type 'fine-focus sealed X-ray tube'
_diffrn_source_voltage 50.0
_diffrn_standards_number 0
_exptl_absorpt_coefficient_mu 3.944
_exptl_absorpt_correction_T_max 0.7462
_exptl_absorpt_correction_T_min 0.4418
_exptl_absorpt_correction_type multi-scan
_exptl_absorpt_process_details
'SADABS-2016/2 (Bruker,2016/2) was used for absorption correction. wR2(int) was 0.1465 before and 0.0647 after correction. The Ratio of minimum to maximum transmission is 0.5921. The \l/2 correction factor is Not present.'
_exptl_crystal_colour yellow
_exptl_crystal_colour_primary yellow
_exptl_crystal_density_diffrn 1.603
_exptl_crystal_description block
_exptl_crystal_F_000 3336
_exptl_crystal_size_max 0.24
_exptl_crystal_size_mid 0.22
_exptl_crystal_size_min 0.2
_refine_diff_density_max 1.804
_refine_diff_density_min -1.483
_refine_diff_density_rms 0.126
_refine_ls_extinction_method none
_refine_ls_goodness_of_fit_ref 1.026
_refine_ls_hydrogen_treatment constr
_refine_ls_matrix_type full
_refine_ls_number_parameters 903
_refine_ls_number_reflns 12349
_refine_ls_number_restraints 1
_refine_ls_restrained_S_all 1.026
_refine_ls_R_factor_all 0.0536
_refine_ls_R_factor_gt 0.0372
_refine_ls_shift/su_max 0.002
_refine_ls_shift/su_mean 0.000
_refine_ls_structure_factor_coef Fsqd
_refine_ls_weighting_details 'w=1/[\s^2^(Fo^2^)+(0.0474P)^2^+20.4334P] where P=(Fo^2^+2Fc^2^)/3'
_refine_ls_weighting_scheme calc
_refine_ls_wR_factor_gt 0.0915
_refine_ls_wR_factor_ref 0.0997
_reflns_Friedel_coverage 0.000
_reflns_number_gt 9915
_reflns_number_total 12349
_reflns_threshold_expression 'I > 2\s(I)'
_cod_data_source_file d3dt02789a2.cif
_cod_data_source_block vm2
_cod_database_code 7714148
_shelx_shelxl_version_number 2018/3
_shelx_space_group_comment
;
The symmetry employed for this shelxl refinement is uniquely defined
by the following loop, which should always be used as a source of
symmetry information in preference to the above space-group names.
They are only intended as comments.
;
_shelx_estimated_absorpt_t_max 0.506
_shelx_estimated_absorpt_t_min 0.451
_olex2_refinement_description
;
1. Fixed Uiso
 At 1.2 times of:
  All C(H) groups
 At 1.5 times of:
  All C(H,H,H) groups, All O(H) groups
2. Restrained distances
 O3-C42
 1.45 with sigma of 0.01
3. Uiso/Uaniso restraints and constraints
Uanis(C42) = Uanis(O3)
4. Others
 Fixed Sof: O1(0.5) H1(0.5) C41(0.5) H41A(0.5) H41B(0.5) H41C(0.5) O3(0.5)
 H3A(0.5) C42(0.5) H42A(0.5) H42B(0.5) H42C(0.5)
5.a Aromatic/amide H refined with riding coordinates:
 C19(H19), C22(H22), C00T(H00T), C16(H16), C14(H14), C013(H013), C6(H6),
 C2(H2), C18(H18), C17(H17), C3(H3), C01C(H01C), C30(H30), C39(H39), C23(H23),
 C01H(H01H), C10(H10), C01J(H01J), C01K(H01K), C26(H26), C01P(H01P), C01Q(H01Q),
  C34(H34), C01T(H01T), C01U(H01U), C13(H13), C36(H36), C01X(H01X), C11(H11),
 C021(H021), C31(H31), C32(H32), C38(H38), C33(H33), C027(H027), C028(H028),
 C12(H12), C37(H37), C02C(H02C), C02D(H02D), C02E(H02E), C02F(H02F), C02G(H02G),
  C02H(H02H), C02J(H02J), C02K(H02K), C02L(H02L), C02M(H02M)
5.b Idealised Me refined as rotating group:
 C25(H25A,H25B,H25C), C5(H5A,H5B,H5C), C02N(H02A,H02B,H02I), C02P(H02N,H02O,
 H02P), C41(H41A,H41B,H41C), C42(H42A,H42B,H42C)
5.c Idealised tetrahedral OH refined as rotating group:
 O1(H1), O3(H3A)
;
_olex2_submission_special_instructions 'No special instructions were received'

loop_
_space_group_symop_operation_xyz
'x, y, z'
'-x+1/2, y+1/2, -z+1/2'
'-x, -y, -z'
'x-1/2, -y-1/2, z-1/2'

loop_
_atom_site_label
_atom_site_type_symbol
_atom_site_fract_x
_atom_site_fract_y
_atom_site_fract_z
_atom_site_U_iso_or_equiv
_atom_site_adp_type
_atom_site_occupancy
_atom_site_site_symmetry_order
_atom_site_calc_flag
_atom_site_refinement_flags_posn
_atom_site_refinement_flags_adp
_atom_site_refinement_flags_occupancy
_atom_site_disorder_assembly
_atom_site_disorder_group
Ir1 Ir 0.45006(2) 0.30208(2) 0.81742(2) 0.02384(7) Uani 1 1 d . . . . .
Ir2 Ir 0.44222(2) 0.25609(2) 0.65833(2) 0.02837(8) Uani 1 1 d . . . . .
Cl2 Cl 0.36042(7) 0.28355(9) 0.71569(7) 0.0289(3) Uani 1 1 d . . . . .
Cl1 Cl 0.53012(7) 0.29635(9) 0.75594(6) 0.0299(3) Uani 1 1 d . . . . .
N3 N 0.4493(2) 0.4350(3) 0.8145(2) 0.0257(11) Uani 1 1 d . . . . .
N1 N 0.4532(2) 0.1702(3) 0.8330(2) 0.0262(11) Uani 1 1 d . . . . .
N7 N 0.4318(3) 0.3809(3) 0.6220(2) 0.0344(12) Uani 1 1 d . . . . .
N2 N 0.4164(2) 0.0552(3) 0.8746(2) 0.0285(11) Uani 1 1 d . . . . .
N5 N 0.4514(2) 0.1242(3) 0.6777(2) 0.0297(11) Uani 1 1 d . . . . .
N4 N 0.4945(2) 0.5638(3) 0.8543(2) 0.0298(11) Uani 1 1 d . . . . .
O00B O 0.6614(2) 0.4219(3) 1.0561(2) 0.0502(13) Uani 1 1 d . . . . .
N8 N 0.3893(3) 0.4668(3) 0.5430(2) 0.0392(13) Uani 1 1 d . . . . .
C20 C 0.4939(3) 0.0976(4) 0.8316(2) 0.0270(13) Uani 1 1 d . . . . .
N6 N 0.4931(3) -0.0056(3) 0.6638(2) 0.0339(12) Uani 1 1 d . . . . .
C21 C 0.5231(3) 0.3281(4) 0.8959(3) 0.0259(13) Uani 1 1 d . . . . .
C28 C 0.4971(3) 0.4742(4) 0.8598(3) 0.0258(13) Uani 1 1 d . . . . .
O00H O 0.2204(2) 0.2380(3) 0.9320(2) 0.0497(13) Uani 1 1 d . . . . .
C7 C 0.3620(3) 0.2080(4) 0.8730(3) 0.0293(14) Uani 1 1 d . . . . .
C1 C 0.3783(3) 0.2938(4) 0.8589(3) 0.0316(14) Uani 1 1 d . . . . .
C19 C 0.5512(3) 0.0885(4) 0.8119(3) 0.0316(14) Uani 1 1 d . . . . .
H19 H 0.569142 0.137072 0.796281 0.038 Uiso 1 1 calc R U . . .
C8 C 0.4083(3) 0.1431(4) 0.8612(2) 0.0247(12) Uani 1 1 d . . . . .
O00M O 0.6927(3) 0.1428(4) 0.5816(3) 0.0601(14) Uani 1 1 d . . . . .
C22 C 0.5581(3) 0.2704(4) 0.9402(3) 0.0289(13) Uani 1 1 d . . . . .
H22 H 0.549786 0.209242 0.934047 0.035 Uiso 1 1 calc R U . . .
C00O C 0.4977(3) 0.0837(4) 0.6585(3) 0.0279(13) Uani 1 1 d . . . . .
C15 C 0.4708(3) 0.0250(4) 0.8566(3) 0.0298(14) Uani 1 1 d . . . . .
C40 C 0.4124(3) 0.5029(4) 0.7787(3) 0.0294(14) Uani 1 1 d . . . . .
C35 C 0.4406(3) 0.5833(4) 0.8022(3) 0.0335(14) Uani 1 1 d . . . . .
C00S C 0.3701(3) 0.2331(4) 0.5787(3) 0.0309(14) Uani 1 1 d . . . . .
C00T C 0.3548(3) 0.0644(4) 0.7138(3) 0.0269(13) Uani 1 1 d . . . . .
H00T H 0.334919 0.119272 0.718269 0.032 Uiso 1 1 calc R U . . .
C00U C 0.5398(3) 0.1354(4) 0.6334(3) 0.0333(14) Uani 1 1 d . . . . .
C00V C 0.4120(3) 0.0599(4) 0.6954(3) 0.0290(13) Uani 1 1 d . . . . .
C9 C 0.3828(3) 0.0049(4) 0.9090(3) 0.0298(14) Uani 1 1 d . . . . .
C29 C 0.5408(3) 0.6276(4) 0.8886(3) 0.0286(13) Uani 1 1 d . . . . .
O00Y O 0.2250(3) 0.2050(4) 0.4092(2) 0.0661(16) Uani 1 1 d . . . . .
C16 C 0.4999(3) -0.0579(4) 0.8602(3) 0.0370(15) Uani 1 1 d . . . . .
H16 H 0.482324 -0.106652 0.875889 0.044 Uiso 1 1 calc R U . . .
C010 C 0.3897(3) 0.3835(4) 0.5660(3) 0.0337(14) Uani 1 1 d . . . . .
C27 C 0.5387(3) 0.4184(4) 0.9071(3) 0.0260(13) Uani 1 1 d . . . . .
C14 C 0.4047(3) 0.0139(4) 0.9701(3) 0.0357(15) Uani 1 1 d . . . . .
H14 H 0.441447 0.052702 0.988912 0.043 Uiso 1 1 calc R U . . .
C013 C 0.3272(3) -0.0129(4) 0.7255(3) 0.0315(14) Uani 1 1 d . . . . .
H013 H 0.287582 -0.011209 0.738493 0.038 Uiso 1 1 calc R U . . .
C014 C 0.4391(3) -0.0224(4) 0.6871(3) 0.0314(14) Uani 1 1 d . . . . .
C6 C 0.3095(3) 0.1916(4) 0.8972(3) 0.0304(14) Uani 1 1 d . . . . .
H6 H 0.299850 0.133091 0.906024 0.036 Uiso 1 1 calc R U . . .
C016 C 0.5188(3) 0.2243(4) 0.6256(3) 0.0330(14) Uani 1 1 d . . . . .
C2 C 0.3398(3) 0.3622(4) 0.8725(3) 0.0362(15) Uani 1 1 d . . . . .
H2 H 0.349714 0.421104 0.864906 0.043 Uiso 1 1 calc R U . . .
C18 C 0.5809(3) 0.0063(4) 0.8160(3) 0.0375(15) Uani 1 1 d . . . . .
H18 H 0.619485 -0.001761 0.802198 0.045 Uiso 1 1 calc R U . . .
C17 C 0.5557(3) -0.0652(4) 0.8398(3) 0.0391(16) Uani 1 1 d . . . . .
H17 H 0.577742 -0.120573 0.841915 0.047 Uiso 1 1 calc R U . . .
C3 C 0.2874(3) 0.3453(5) 0.8970(3) 0.0402(16) Uani 1 1 d . . . . .
H3 H 0.262276 0.392860 0.906113 0.048 Uiso 1 1 calc R U . . .
C01B C 0.4604(3) 0.4646(4) 0.6369(3) 0.0352(15) Uani 1 1 d . . . . .
C01C C 0.5970(3) 0.1054(5) 0.6187(3) 0.0411(16) Uani 1 1 d . . . . .
H01C H 0.610033 0.045374 0.623631 0.049 Uiso 1 1 calc R U . . .
C30 C 0.5263(4) 0.6702(4) 0.9354(3) 0.0396(16) Uani 1 1 d . . . . .
H30 H 0.486237 0.655762 0.945697 0.048 Uiso 1 1 calc R U . . .
C39 C 0.3572(3) 0.5010(4) 0.7255(3) 0.0464(19) Uani 1 1 d . . . . .
H39 H 0.336266 0.447286 0.708886 0.056 Uiso 1 1 calc R U . . .
C01F C 0.3535(3) 0.3050(4) 0.5404(3) 0.0338(14) Uani 1 1 d . . . . .
C23 C 0.6047(3) 0.2985(4) 0.9931(3) 0.0333(14) Uani 1 1 d . . . . .
H23 H 0.627816 0.256822 1.022414 0.040 Uiso 1 1 calc R U . . .
C01H C 0.3556(3) -0.0938(4) 0.7190(3) 0.0373(15) Uani 1 1 d . . . . .
H01H H 0.334934 -0.145931 0.727497 0.045 Uiso 1 1 calc R U . . .
C10 C 0.3294(3) -0.0506(4) 0.8808(3) 0.0380(15) Uani 1 1 d . . . . .
H10 H 0.314766 -0.056446 0.838622 0.046 Uiso 1 1 calc R U . . .
C01J C 0.3047(3) 0.2990(5) 0.4830(3) 0.0385(16) Uani 1 1 d . . . . .
H01J H 0.293929 0.348904 0.457618 0.046 Uiso 1 1 calc R U . . .
C01K C 0.4129(3) -0.1000(4) 0.7005(3) 0.0368(15) Uani 1 1 d . . . . .
H01K H 0.433320 -0.155000 0.697068 0.044 Uiso 1 1 calc R U . . .
C01L C 0.6344(3) 0.1645(5) 0.5969(3) 0.0440(17) Uani 1 1 d . . . . .
C26 C 0.5861(3) 0.4476(4) 0.9608(3) 0.0341(15) Uani 1 1 d . . . . .
H26 H 0.595763 0.508411 0.967377 0.041 Uiso 1 1 calc R U . . .
C01N C 0.4338(4) 0.5177(4) 0.5871(3) 0.0416(16) Uani 1 1 d . . . . .
C4 C 0.2712(3) 0.2604(4) 0.9084(3) 0.0345(15) Uani 1 1 d . . . . .
C01P C 0.5059(4) 0.4971(4) 0.6882(3) 0.0457(17) Uani 1 1 d . . . . .
H01P H 0.524630 0.461247 0.722388 0.055 Uiso 1 1 calc R U . . .
C01Q C 0.3375(3) 0.1539(5) 0.5576(3) 0.0377(15) Uani 1 1 d . . . . .
H01Q H 0.348422 0.103193 0.582230 0.045 Uiso 1 1 calc R U . . .
C01R C 0.5213(3) -0.0693(4) 0.6334(3) 0.0361(15) Uani 1 1 d . . . . .
C34 C 0.5993(3) 0.6485(4) 0.8741(3) 0.0392(16) Uani 1 1 d . . . . .
H34 H 0.609105 0.619142 0.842161 0.047 Uiso 1 1 calc R U . . .
C01T C 0.5570(4) 0.2811(5) 0.6011(3) 0.0421(16) Uani 1 1 d . . . . .
H01T H 0.543498 0.340773 0.594061 0.051 Uiso 1 1 calc R U . . .
C01U C 0.6136(4) 0.2515(5) 0.5872(3) 0.0456(18) Uani 1 1 d . . . . .
H01U H 0.638834 0.290967 0.570812 0.055 Uiso 1 1 calc R U . . .
C13 C 0.3728(4) -0.0341(5) 1.0039(3) 0.0437(17) Uani 1 1 d . . . . .
H13 H 0.387540 -0.028462 1.046123 0.052 Uiso 1 1 calc R U . . .
C36 C 0.4174(4) 0.6630(4) 0.7756(3) 0.0468(19) Uani 1 1 d . . . . .
H36 H 0.437108 0.717122 0.792587 0.056 Uiso 1 1 calc R U . . .
C01X C 0.2902(3) 0.1478(5) 0.5020(3) 0.0436(17) Uani 1 1 d . . . . .
H01X H 0.268565 0.093057 0.488999 0.052 Uiso 1 1 calc R U . . .
C24 C 0.6181(3) 0.3875(4) 1.0037(3) 0.0347(15) Uani 1 1 d . . . . .
C01Z C 0.3529(3) 0.4958(5) 0.4833(3) 0.0406(16) Uani 1 1 d . . . . .
C11 C 0.2973(3) -0.0980(4) 0.9152(3) 0.0432(17) Uani 1 1 d . . . . .
H11 H 0.259923 -0.135943 0.896498 0.052 Uiso 1 1 calc R U . . .
C021 C 0.2925(4) 0.5427(4) 0.4743(3) 0.0444(17) Uani 1 1 d . . . . .
H021 H 0.276305 0.557000 0.506734 0.053 Uiso 1 1 calc R U . . .
C31 C 0.5715(4) 0.7342(5) 0.9669(3) 0.0441(17) Uani 1 1 d . . . . .
H31 H 0.562463 0.763476 0.999256 0.053 Uiso 1 1 calc R U . . .
C023 C 0.2730(3) 0.2198(5) 0.4643(3) 0.0431(17) Uani 1 1 d . . . . .
C32 C 0.6286(4) 0.7553(4) 0.9517(3) 0.0419(17) Uani 1 1 d . . . . .
H32 H 0.658357 0.800270 0.972993 0.050 Uiso 1 1 calc R U . . .
C38 C 0.3346(4) 0.5799(5) 0.6985(4) 0.070(3) Uani 1 1 d . . . . .
H38 H 0.297990 0.580177 0.661931 0.084 Uiso 1 1 calc R U . . .
C33 C 0.6438(3) 0.7127(5) 0.9063(3) 0.0431(17) Uani 1 1 d . . . . .
H33 H 0.684459 0.726949 0.896881 0.052 Uiso 1 1 calc R U . . .
C027 C 0.2801(4) 0.5493(6) 0.3707(4) 0.067(2) Uani 1 1 d . . . . .
H027 H 0.254739 0.567474 0.331510 0.081 Uiso 1 1 calc R U . . .
C028 C 0.5233(4) 0.5858(5) 0.6877(4) 0.056(2) Uani 1 1 d . . . . .
H028 H 0.554716 0.610650 0.722553 0.068 Uiso 1 1 calc R U . . .
C25 C 0.6874(4) 0.3632(6) 1.1051(3) 0.056(2) Uani 1 1 d . . . . .
H25A H 0.719064 0.321368 1.095831 0.084 Uiso 1 1 calc R U . . .
H25B H 0.649023 0.331185 1.112069 0.084 Uiso 1 1 calc R U . . .
H25C H 0.711860 0.396547 1.140896 0.084 Uiso 1 1 calc R U . . .
C12 C 0.3196(4) -0.0898(4) 0.9761(3) 0.0431(17) Uani 1 1 d . . . . .
H12 H 0.298134 -0.123033 0.999378 0.052 Uiso 1 1 calc R U . . .
C37 C 0.3633(4) 0.6590(5) 0.7225(4) 0.073(3) Uani 1 1 d . . . . .
H37 H 0.345655 0.711939 0.702240 0.088 Uiso 1 1 calc R U . . .
C02C C 0.5774(4) -0.1178(5) 0.6624(4) 0.053(2) Uani 1 1 d . . . . .
H02C H 0.598114 -0.112536 0.704362 0.064 Uiso 1 1 calc R U . . .
C02D C 0.4517(4) 0.6062(5) 0.5866(4) 0.0509(19) Uani 1 1 d . . . . .
H02D H 0.433789 0.641842 0.552156 0.061 Uiso 1 1 calc R U . . .
C02E C 0.5728(5) -0.1828(6) 0.5678(5) 0.065(2) Uani 1 1 d . . . . .
H02E H 0.590422 -0.222895 0.545357 0.078 Uiso 1 1 calc R U . . .
C02F C 0.5180(5) -0.1340(6) 0.5401(4) 0.061(2) Uani 1 1 d . . . . .
H02F H 0.497209 -0.138518 0.498124 0.073 Uiso 1 1 calc R U . . .
C02G C 0.4918(4) -0.0768(5) 0.5729(3) 0.0506(19) Uani 1 1 d . . . . .
H02G H 0.452717 -0.042086 0.553215 0.061 Uiso 1 1 calc R U . . .
C02H C 0.3788(4) 0.4781(6) 0.4376(4) 0.059(2) Uani 1 1 d . . . . .
H02H H 0.421824 0.449052 0.445099 0.071 Uiso 1 1 calc R U . . .
C5 C 0.1843(4) 0.3052(6) 0.9481(4) 0.065(2) Uani 1 1 d . . . . .
H5A H 0.159787 0.339315 0.912598 0.098 Uiso 1 1 calc R U . . .
H5B H 0.216409 0.343515 0.977110 0.098 Uiso 1 1 calc R U . . .
H5C H 0.151021 0.280463 0.965975 0.098 Uiso 1 1 calc R U . . .
C02J C 0.4964(4) 0.6386(5) 0.6382(4) 0.058(2) Uani 1 1 d . . . . .
H02J H 0.509235 0.698741 0.640151 0.070 Uiso 1 1 calc R U . . .
C02K C 0.2562(4) 0.5685(5) 0.4163(4) 0.056(2) Uani 1 1 d . . . . .
H02K H 0.214256 0.599827 0.408998 0.068 Uiso 1 1 calc R U . . .
C02L C 0.6045(4) -0.1761(6) 0.6290(5) 0.069(3) Uani 1 1 d . . . . .
H02L H 0.643924 -0.210523 0.648163 0.083 Uiso 1 1 calc R U . . .
C02M C 0.3412(5) 0.5034(7) 0.3799(4) 0.072(3) Uani 1 1 d . . . . .
H02M H 0.357164 0.489417 0.347184 0.086 Uiso 1 1 calc R U . . .
C02N C 0.7112(5) 0.0538(6) 0.5847(5) 0.083(3) Uani 1 1 d . . . . .
H02A H 0.673159 0.019555 0.558407 0.124 Uiso 1 1 calc R U . . .
H02B H 0.721074 0.032991 0.625870 0.124 Uiso 1 1 calc R U . . .
H02I H 0.752205 0.046576 0.572052 0.124 Uiso 1 1 calc R U . . .
C02P C 0.1998(5) 0.2745(7) 0.3746(4) 0.080(3) Uani 1 1 d . . . . .
H02N H 0.161454 0.255943 0.340089 0.120 Uiso 1 1 calc R U . . .
H02O H 0.236057 0.300444 0.360821 0.120 Uiso 1 1 calc R U . . .
H02P H 0.183495 0.318150 0.397618 0.120 Uiso 1 1 calc R U . . .
O1 O 0.6711(5) 0.3642(8) 0.7408(5) 0.057(3) Uani 0.5 1 d . . P . .
H1 H 0.707073 0.335871 0.743176 0.086 Uiso 0.5 1 calc R U P . .
C41 C 0.6855(7) 0.4279(9) 0.7863(6) 0.048(4) Uani 0.5 1 d . . P . .
H41A H 0.669946 0.485520 0.768851 0.072 Uiso 0.5 1 calc R U P . .
H41B H 0.735218 0.429720 0.806800 0.072 Uiso 0.5 1 calc R U P . .
H41C H 0.661451 0.412840 0.815041 0.072 Uiso 0.5 1 calc R U P . .
O3 O 0.7142(7) -0.2225(10) 0.7724(6) 0.092(4) Uani 0.5 1 d D . P . .
H3A H 0.725923 -0.193784 0.746799 0.137 Uiso 0.5 1 calc R U P . .
C42 C 0.7253(10) -0.3137(11) 0.7654(9) 0.092(4) Uani 0.5 1 d D . P . .
H42A H 0.682452 -0.340643 0.740456 0.137 Uiso 0.5 1 calc R U P . .
H42B H 0.739780 -0.342110 0.804667 0.137 Uiso 0.5 1 calc R U P . .
H42C H 0.761191 -0.321036 0.746339 0.137 Uiso 0.5 1 calc R U P . .

loop_
_atom_site_aniso_label
_atom_site_aniso_U_11
_atom_site_aniso_U_22
_atom_site_aniso_U_33
_atom_site_aniso_U_23
_atom_site_aniso_U_13
_atom_site_aniso_U_12
Ir1 0.02475(12) 0.01572(12) 0.02699(13) 0.00136(9) 0.00216(9) 0.00031(9)
Ir2 0.02903(13) 0.02229(13) 0.03134(14) -0.00055(10) 0.00584(10) -0.00214(10)
Cl2 0.0277(7) 0.0228(7) 0.0319(8) -0.0024(6) 0.0033(6) -0.0019(6)
Cl1 0.0269(7) 0.0279(7) 0.0321(8) 0.0014(6) 0.0049(6) -0.0026(6)
N3 0.020(2) 0.020(2) 0.032(3) 0.001(2) 0.002(2) 0.000(2)
N1 0.021(2) 0.023(3) 0.032(3) -0.014(2) 0.005(2) 0.002(2)
N7 0.037(3) 0.022(3) 0.038(3) 0.003(2) 0.003(2) 0.001(2)
N2 0.033(3) 0.020(2) 0.030(3) 0.003(2) 0.006(2) -0.005(2)
N5 0.027(3) 0.024(3) 0.038(3) 0.002(2) 0.009(2) 0.002(2)
N4 0.033(3) 0.017(2) 0.034(3) 0.002(2) 0.003(2) -0.001(2)
O00B 0.052(3) 0.044(3) 0.036(3) 0.000(2) -0.014(2) 0.004(2)
N8 0.042(3) 0.029(3) 0.043(3) 0.002(3) 0.009(3) 0.004(3)
C20 0.027(3) 0.023(3) 0.024(3) 0.003(2) -0.003(2) 0.000(2)
N6 0.035(3) 0.028(3) 0.040(3) -0.001(2) 0.014(2) 0.001(2)
C21 0.024(3) 0.021(3) 0.033(3) 0.002(3) 0.010(3) 0.003(2)
C28 0.026(3) 0.024(3) 0.027(3) 0.002(3) 0.007(2) -0.002(2)
O00H 0.035(3) 0.062(3) 0.055(3) -0.001(3) 0.018(2) -0.002(2)
C7 0.027(3) 0.020(3) 0.031(3) -0.006(3) -0.005(3) -0.005(2)
C1 0.029(3) 0.032(3) 0.029(3) 0.003(3) 0.001(3) 0.001(3)
C19 0.027(3) 0.022(3) 0.040(4) 0.000(3) 0.002(3) -0.001(3)
C8 0.025(3) 0.023(3) 0.020(3) -0.001(2) -0.002(2) -0.002(2)
O00M 0.059(3) 0.050(3) 0.085(4) -0.003(3) 0.042(3) 0.001(3)
C22 0.031(3) 0.022(3) 0.032(3) 0.003(3) 0.007(3) 0.006(3)
C00O 0.032(3) 0.022(3) 0.028(3) -0.003(3) 0.006(3) -0.002(3)
C15 0.032(3) 0.020(3) 0.030(3) 0.001(3) -0.001(3) -0.004(3)
C40 0.032(3) 0.015(3) 0.035(3) 0.000(3) 0.001(3) 0.001(2)
C35 0.033(3) 0.029(3) 0.032(3) 0.005(3) 0.002(3) 0.002(3)
C00S 0.026(3) 0.032(3) 0.038(4) -0.002(3) 0.014(3) 0.004(3)
C00T 0.023(3) 0.025(3) 0.030(3) -0.004(3) 0.005(2) -0.002(2)
C00U 0.028(3) 0.036(4) 0.034(3) -0.003(3) 0.007(3) -0.001(3)
C00V 0.030(3) 0.023(3) 0.027(3) 0.001(3) -0.001(3) -0.005(3)
C9 0.030(3) 0.019(3) 0.039(4) 0.005(3) 0.010(3) 0.001(3)
C29 0.032(3) 0.017(3) 0.029(3) 0.003(3) -0.003(3) 0.000(2)
O00Y 0.055(3) 0.092(5) 0.043(3) -0.006(3) 0.003(3) 0.015(3)
C16 0.040(4) 0.021(3) 0.041(4) 0.005(3) 0.000(3) -0.001(3)
C010 0.031(3) 0.035(4) 0.035(4) 0.004(3) 0.011(3) 0.005(3)
C27 0.021(3) 0.026(3) 0.028(3) 0.003(3) 0.002(2) 0.000(2)
C14 0.040(4) 0.031(3) 0.030(3) -0.001(3) 0.002(3) -0.005(3)
C013 0.031(3) 0.029(3) 0.033(3) -0.003(3) 0.007(3) -0.006(3)
C014 0.029(3) 0.026(3) 0.038(4) -0.004(3) 0.009(3) 0.003(3)
C6 0.028(3) 0.032(3) 0.029(3) -0.002(3) 0.004(3) -0.010(3)
C016 0.030(3) 0.030(3) 0.040(4) -0.004(3) 0.013(3) -0.003(3)
C2 0.040(4) 0.030(3) 0.039(4) 0.004(3) 0.012(3) 0.010(3)
C18 0.033(3) 0.033(4) 0.044(4) 0.002(3) 0.009(3) 0.008(3)
C17 0.042(4) 0.027(3) 0.040(4) 0.003(3) 0.000(3) 0.011(3)
C3 0.033(3) 0.045(4) 0.042(4) 0.003(3) 0.011(3) 0.015(3)
C01B 0.041(4) 0.021(3) 0.044(4) -0.001(3) 0.012(3) -0.002(3)
C01C 0.039(4) 0.035(4) 0.049(4) -0.002(3) 0.013(3) -0.002(3)
C30 0.045(4) 0.034(4) 0.042(4) -0.006(3) 0.017(3) -0.007(3)
C39 0.041(4) 0.022(3) 0.054(4) -0.003(3) -0.017(3) -0.003(3)
C01F 0.028(3) 0.039(4) 0.033(3) -0.007(3) 0.008(3) 0.004(3)
C23 0.030(3) 0.039(4) 0.027(3) 0.009(3) 0.003(3) 0.010(3)
C01H 0.043(4) 0.026(3) 0.041(4) 0.002(3) 0.010(3) -0.009(3)
C10 0.042(4) 0.031(3) 0.036(4) 0.006(3) 0.004(3) 0.000(3)
C01J 0.033(3) 0.047(4) 0.035(4) 0.001(3) 0.009(3) 0.012(3)
C01K 0.046(4) 0.021(3) 0.043(4) -0.002(3) 0.012(3) -0.003(3)
C01L 0.039(4) 0.044(4) 0.057(5) -0.007(4) 0.026(3) -0.004(3)
C26 0.035(3) 0.024(3) 0.035(4) -0.001(3) -0.002(3) 0.003(3)
C01N 0.047(4) 0.031(4) 0.044(4) 0.005(3) 0.011(3) 0.005(3)
C4 0.028(3) 0.043(4) 0.027(3) 0.005(3) 0.001(3) -0.003(3)
C01P 0.048(4) 0.030(4) 0.055(5) 0.001(3) 0.010(4) -0.004(3)
C01Q 0.036(3) 0.040(4) 0.037(4) -0.004(3) 0.009(3) -0.008(3)
C01R 0.033(3) 0.028(3) 0.050(4) -0.006(3) 0.018(3) -0.004(3)
C34 0.036(4) 0.035(4) 0.048(4) -0.008(3) 0.014(3) 0.001(3)
C01T 0.048(4) 0.036(4) 0.044(4) -0.004(3) 0.018(3) -0.008(3)
C01U 0.043(4) 0.041(4) 0.059(5) -0.003(4) 0.025(4) -0.011(3)
C13 0.052(4) 0.040(4) 0.039(4) 0.005(3) 0.013(3) -0.001(3)
C36 0.053(4) 0.018(3) 0.053(4) -0.001(3) -0.008(3) -0.001(3)
C01X 0.038(4) 0.046(4) 0.044(4) -0.007(4) 0.008(3) -0.009(3)
C24 0.031(3) 0.039(4) 0.028(3) -0.004(3) 0.000(3) 0.003(3)
C01Z 0.040(4) 0.040(4) 0.042(4) 0.016(3) 0.013(3) 0.005(3)
C11 0.042(4) 0.027(3) 0.059(5) 0.005(3) 0.012(3) -0.006(3)
C021 0.047(4) 0.031(4) 0.056(5) 0.005(3) 0.017(4) 0.000(3)
C31 0.056(4) 0.038(4) 0.036(4) -0.012(3) 0.012(3) -0.008(3)
C023 0.032(3) 0.064(5) 0.033(4) -0.016(4) 0.010(3) 0.000(3)
C32 0.048(4) 0.032(4) 0.035(4) 0.002(3) -0.003(3) -0.010(3)
C38 0.067(5) 0.026(4) 0.073(6) 0.006(4) -0.040(4) 0.009(4)
C33 0.031(3) 0.039(4) 0.052(4) -0.007(3) 0.003(3) -0.012(3)
C027 0.060(5) 0.074(6) 0.059(6) 0.022(5) 0.006(4) -0.014(5)
C028 0.067(5) 0.038(4) 0.058(5) -0.001(4) 0.010(4) -0.016(4)
C25 0.052(4) 0.066(5) 0.037(4) 0.001(4) -0.007(3) 0.002(4)
C12 0.048(4) 0.033(4) 0.054(5) 0.013(3) 0.025(4) 0.000(3)
C37 0.081(6) 0.019(4) 0.082(6) 0.008(4) -0.030(5) 0.006(4)
C02C 0.047(4) 0.039(4) 0.070(5) -0.004(4) 0.015(4) 0.008(4)
C02D 0.064(5) 0.030(4) 0.056(5) 0.009(4) 0.015(4) -0.001(4)
C02E 0.068(6) 0.055(5) 0.088(7) -0.025(5) 0.047(5) -0.015(5)
C02F 0.071(6) 0.062(5) 0.056(5) -0.015(4) 0.031(4) -0.008(5)
C02G 0.052(4) 0.052(5) 0.050(5) -0.005(4) 0.020(4) -0.004(4)
C02H 0.050(5) 0.073(6) 0.058(5) 0.004(5) 0.022(4) 0.005(4)
C5 0.053(5) 0.085(7) 0.064(5) 0.013(5) 0.030(4) 0.018(5)
C02J 0.073(5) 0.028(4) 0.071(6) 0.007(4) 0.019(5) -0.010(4)
C02K 0.044(4) 0.044(4) 0.072(6) 0.023(4) 0.004(4) 0.007(4)
C02L 0.052(5) 0.049(5) 0.113(8) -0.005(5) 0.037(5) 0.009(4)
C02M 0.082(6) 0.088(7) 0.050(5) -0.003(5) 0.028(5) -0.015(6)
C02N 0.077(6) 0.052(5) 0.142(10) 0.003(6) 0.067(7) 0.010(5)
C02P 0.082(7) 0.086(7) 0.058(6) -0.007(5) 0.001(5) 0.013(6)
O1 0.035(5) 0.075(8) 0.061(7) 0.018(6) 0.013(5) -0.018(5)
C41 0.041(8) 0.045(8) 0.042(8) 0.019(7) -0.010(6) -0.015(7)
O3 0.063(6) 0.141(11) 0.060(7) -0.013(8) 0.004(5) -0.024(8)
C42 0.063(6) 0.141(11) 0.060(7) -0.013(8) 0.004(5) -0.024(8)

loop_
_atom_type_symbol
_atom_type_description
_atom_type_scat_dispersion_real
_atom_type_scat_dispersion_imag
_atom_type_scat_source
C C 0.0033 0.0016 'International Tables Vol C Tables 4.2.6.8 and 6.1.1.4'
H H 0.0000 0.0000 'International Tables Vol C Tables 4.2.6.8 and 6.1.1.4'
Cl Cl 0.1484 0.1585 'International Tables Vol C Tables 4.2.6.8 and 6.1.1.4'
Ir Ir -1.4442 7.9887 'International Tables Vol C Tables 4.2.6.8 and 6.1.1.4'
N N 0.0061 0.0033 'International Tables Vol C Tables 4.2.6.8 and 6.1.1.4'
O O 0.0106 0.0060 'International Tables Vol C Tables 4.2.6.8 and 6.1.1.4'

loop_
_geom_angle_atom_site_label_1
_geom_angle_atom_site_label_2
_geom_angle_atom_site_label_3
_geom_angle
_geom_angle_site_symmetry_1
_geom_angle_site_symmetry_3
_geom_angle_publ_flag
Cl1 Ir1 Cl2 81.89(5) . . ?
N3 Ir1 Cl2 94.80(13) . . ?
N3 Ir1 Cl1 90.83(14) . . ?
N3 Ir1 N1 171.87(19) . . ?
N1 Ir1 Cl2 91.93(13) . . ?
N1 Ir1 Cl1 94.64(13) . . ?
C21 Ir1 Cl2 174.65(16) . . ?
C21 Ir1 Cl1 96.12(16) . . ?
C21 Ir1 N3 80.2(2) . . ?
C21 Ir1 N1 93.2(2) . . ?
C1 Ir1 Cl2 91.78(17) . . ?
C1 Ir1 Cl1 171.97(18) . . ?
C1 Ir1 N3 94.6(2) . . ?
C1 Ir1 N1 80.6(2) . . ?
C1 Ir1 C21 90.6(2) . . ?
Cl2 Ir2 Cl1 82.62(5) . . ?
N7 Ir2 Cl2 94.04(15) . . ?
N7 Ir2 Cl1 96.09(14) . . ?
N5 Ir2 Cl2 94.21(14) . . ?
N5 Ir2 Cl1 92.61(14) . . ?
N5 Ir2 N7 168.7(2) . . ?
C00S Ir2 Cl2 96.55(17) . . ?
C00S Ir2 Cl1 175.84(18) . . ?
C00S Ir2 N7 79.9(2) . . ?
C00S Ir2 N5 91.5(2) . . ?
C016 Ir2 Cl2 169.82(19) . . ?
C016 Ir2 Cl1 89.42(18) . . ?
C016 Ir2 N7 93.1(2) . . ?
C016 Ir2 N5 79.8(2) . . ?
C016 Ir2 C00S 91.8(2) . . ?
Ir2 Cl2 Ir1 97.03(5) . . ?
Ir1 Cl1 Ir2 97.39(5) . . ?
C28 N3 Ir1 115.0(4) . . ?
C28 N3 C40 105.9(5) . . ?
C40 N3 Ir1 139.2(4) . . ?
C20 N1 Ir1 139.8(4) . . ?
C8 N1 Ir1 113.6(4) . . ?
C8 N1 C20 105.8(5) . . ?
C010 N7 Ir2 112.9(4) . . ?
C010 N7 C01B 108.1(5) . . ?
C01B N7 Ir2 138.8(4) . . ?
C8 N2 C15 107.6(5) . . ?
C8 N2 C9 127.3(5) . . ?
C15 N2 C9 124.4(5) . . ?
C00O N5 Ir2 113.9(4) . . ?
C00O N5 C00V 108.1(5) . . ?
C00V N5 Ir2 136.4(4) . . ?
C28 N4 C35 106.8(5) . . ?
C28 N4 C29 129.0(5) . . ?
C35 N4 C29 123.8(5) . . ?
C24 O00B C25 117.4(5) . . ?
C010 N8 C01N 107.4(5) . . ?
C010 N8 C01Z 127.1(6) . . ?
C01N N8 C01Z 125.4(6) . . ?
N1 C20 C19 131.2(5) . . ?
N1 C20 C15 109.5(5) . . ?
C19 C20 C15 119.3(5) . . ?
C00O N6 C014 107.5(5) . . ?
C00O N6 C01R 125.4(5) . . ?
C014 N6 C01R 124.1(5) . . ?
C22 C21 Ir1 128.8(4) . . ?
C22 C21 C27 116.3(5) . . ?
C27 C21 Ir1 114.8(4) . . ?
N3 C28 N4 111.8(5) . . ?
N3 C28 C27 117.3(5) . . ?
N4 C28 C27 130.8(5) . . ?
C4 O00H C5 117.7(6) . . ?
C1 C7 C8 111.5(5) . . ?
C6 C7 C1 122.2(6) . . ?
C6 C7 C8 126.2(5) . . ?
C7 C1 Ir1 115.8(5) . . ?
C2 C1 Ir1 127.8(5) . . ?
C2 C1 C7 116.2(6) . . ?
C20 C19 H19 121.2 . . ?
C18 C19 C20 117.6(6) . . ?
C18 C19 H19 121.2 . . ?
N1 C8 N2 111.0(5) . . ?
N1 C8 C7 117.9(5) . . ?
N2 C8 C7 131.0(5) . . ?
C01L O00M C02N 117.0(6) . . ?
C21 C22 H22 118.9 . . ?
C23 C22 C21 122.2(6) . . ?
C23 C22 H22 118.9 . . ?
N5 C00O N6 110.9(5) . . ?
N5 C00O C00U 118.2(5) . . ?
N6 C00O C00U 130.8(6) . . ?
N2 C15 C20 105.8(5) . . ?
C16 C15 N2 130.8(6) . . ?
C16 C15 C20 123.3(6) . . ?
N3 C40 C39 131.1(5) . . ?
C35 C40 N3 109.3(5) . . ?
C35 C40 C39 119.6(5) . . ?
C40 C35 N4 106.2(5) . . ?
C36 C35 N4 130.4(6) . . ?
C36 C35 C40 123.4(6) . . ?
C01F C00S Ir2 115.1(4) . . ?
C01F C00S C01Q 117.3(6) . . ?
C01Q C00S Ir2 127.6(5) . . ?
C00V C00T H00T 121.1 . . ?
C00V C00T C013 117.9(6) . . ?
C013 C00T H00T 121.1 . . ?
C016 C00U C00O 112.7(5) . . ?
C01C C00U C00O 125.6(6) . . ?
C01C C00U C016 121.6(6) . . ?
N5 C00V C014 107.0(5) . . ?
C00T C00V N5 132.9(5) . . ?
C00T C00V C014 119.9(5) . . ?
C14 C9 N2 118.7(5) . . ?
C14 C9 C10 121.2(6) . . ?
C10 C9 N2 120.2(6) . . ?
C30 C29 N4 120.2(6) . . ?
C34 C29 N4 119.4(6) . . ?
C34 C29 C30 120.3(6) . . ?
C02P O00Y C023 118.0(7) . . ?
C15 C16 H16 121.9 . . ?
C17 C16 C15 116.1(6) . . ?
C17 C16 H16 121.9 . . ?
N7 C010 N8 109.8(6) . . ?
N7 C010 C01F 118.6(6) . . ?
N8 C010 C01F 131.6(6) . . ?
C21 C27 C28 112.5(5) . . ?
C26 C27 C21 121.8(5) . . ?
C26 C27 C28 125.6(5) . . ?
C9 C14 H14 120.3 . . ?
C9 C14 C13 119.4(6) . . ?
C13 C14 H14 120.3 . . ?
C00T C013 H013 119.1 . . ?
C00T C013 C01H 121.7(6) . . ?
C01H C013 H013 119.1 . . ?
N6 C014 C00V 106.4(5) . . ?
C01K C014 N6 131.2(6) . . ?
C01K C014 C00V 122.5(6) . . ?
C7 C6 H6 120.0 . . ?
C4 C6 C7 119.9(6) . . ?
C4 C6 H6 120.0 . . ?
C00U C016 Ir2 114.9(4) . . ?
C01T C016 Ir2 127.5(5) . . ?
C01T C016 C00U 117.3(6) . . ?
C1 C2 H2 119.4 . . ?
C3 C2 C1 121.2(6) . . ?
C3 C2 H2 119.4 . . ?
C19 C18 H18 119.1 . . ?
C19 C18 C17 121.8(6) . . ?
C17 C18 H18 119.1 . . ?
C16 C17 C18 121.8(6) . . ?
C16 C17 H17 119.1 . . ?
C18 C17 H17 119.1 . . ?
C2 C3 H3 119.5 . . ?
C4 C3 C2 121.0(6) . . ?
C4 C3 H3 119.5 . . ?
C01N C01B N7 107.2(6) . . ?
C01P C01B N7 131.7(6) . . ?
C01P C01B C01N 121.1(6) . . ?
C00U C01C H01C 120.6 . . ?
C01L C01C C00U 118.8(6) . . ?
C01L C01C H01C 120.6 . . ?
C29 C30 H30 120.6 . . ?
C29 C30 C31 118.8(6) . . ?
C31 C30 H30 120.6 . . ?
C40 C39 H39 121.4 . . ?
C38 C39 C40 117.2(6) . . ?
C38 C39 H39 121.4 . . ?
C00S C01F C010 113.2(5) . . ?
C00S C01F C01J 121.8(6) . . ?
C01J C01F C010 125.0(6) . . ?
C22 C23 H23 119.8 . . ?
C22 C23 C24 120.5(6) . . ?
C24 C23 H23 119.8 . . ?
C013 C01H H01H 119.2 . . ?
C01K C01H C013 121.5(6) . . ?
C01K C01H H01H 119.2 . . ?
C9 C10 H10 120.5 . . ?
C9 C10 C11 119.0(6) . . ?
C11 C10 H10 120.5 . . ?
C01F C01J H01J 120.5 . . ?
C023 C01J C01F 119.0(6) . . ?
C023 C01J H01J 120.5 . . ?
C014 C01K C01H 116.4(6) . . ?
C014 C01K H01K 121.8 . . ?
C01H C01K H01K 121.8 . . ?
C01C C01L O00M 124.1(7) . . ?
C01C C01L C01U 120.5(6) . . ?
C01U C01L O00M 115.4(6) . . ?
C27 C26 H26 120.3 . . ?
C24 C26 C27 119.3(6) . . ?
C24 C26 H26 120.3 . . ?
N8 C01N C01B 107.5(6) . . ?
N8 C01N C02D 130.2(6) . . ?
C01B C01N C02D 122.3(7) . . ?
O00H C4 C6 115.8(6) . . ?
O00H C4 C3 124.8(6) . . ?
C3 C4 C6 119.3(6) . . ?
C01B C01P H01P 121.7 . . ?
C01B C01P C028 116.5(7) . . ?
C028 C01P H01P 121.7 . . ?
C00S C01Q H01Q 119.4 . . ?
C01X C01Q C00S 121.1(7) . . ?
C01X C01Q H01Q 119.4 . . ?
C02C C01R N6 121.8(6) . . ?
C02C C01R C02G 120.5(7) . . ?
C02G C01R N6 117.6(6) . . ?
C29 C34 H34 120.1 . . ?
C29 C34 C33 119.8(6) . . ?
C33 C34 H34 120.1 . . ?
C016 C01T H01T 119.6 . . ?
C01U C01T C016 120.9(7) . . ?
C01U C01T H01T 119.6 . . ?
C01L C01U H01U 119.6 . . ?
C01T C01U C01L 120.8(6) . . ?
C01T C01U H01U 119.6 . . ?
C14 C13 H13 120.1 . . ?
C12 C13 C14 119.7(6) . . ?
C12 C13 H13 120.1 . . ?
C35 C36 H36 122.1 . . ?
C35 C36 C37 115.8(6) . . ?
C37 C36 H36 122.1 . . ?
C01Q C01X H01X 119.2 . . ?
C01Q C01X C023 121.6(7) . . ?
C023 C01X H01X 119.2 . . ?
O00B C24 C23 124.5(6) . . ?
C26 C24 O00B 115.6(6) . . ?
C26 C24 C23 119.9(6) . . ?
C021 C01Z N8 118.3(6) . . ?
C02H C01Z N8 119.9(6) . . ?
C02H C01Z C021 121.8(7) . . ?
C10 C11 H11 120.1 . . ?
C12 C11 C10 119.8(6) . . ?
C12 C11 H11 120.1 . . ?
C01Z C021 H021 120.8 . . ?
C01Z C021 C02K 118.3(7) . . ?
C02K C021 H021 120.8 . . ?
C30 C31 H31 119.8 . . ?
C32 C31 C30 120.4(7) . . ?
C32 C31 H31 119.8 . . ?
O00Y C023 C01X 116.0(7) . . ?
C01J C023 O00Y 124.7(7) . . ?
C01J C023 C01X 119.3(6) . . ?
C31 C32 H32 119.4 . . ?
C31 C32 C33 121.1(6) . . ?
C33 C32 H32 119.4 . . ?
C39 C38 H38 118.8 . . ?
C39 C38 C37 122.4(7) . . ?
C37 C38 H38 118.8 . . ?
C34 C33 H33 120.3 . . ?
C32 C33 C34 119.4(7) . . ?
C32 C33 H33 120.3 . . ?
C02K C027 H027 119.4 . . ?
C02K C027 C02M 121.2(8) . . ?
C02M C027 H027 119.4 . . ?
C01P C028 H028 118.8 . . ?
C02J C028 C01P 122.3(7) . . ?
C02J C028 H028 118.8 . . ?
O00B C25 H25A 109.5 . . ?
O00B C25 H25B 109.5 . . ?
O00B C25 H25C 109.5 . . ?
H25A C25 H25B 109.5 . . ?
H25A C25 H25C 109.5 . . ?
H25B C25 H25C 109.5 . . ?
C13 C12 H12 119.6 . . ?
C11 C12 C13 120.9(6) . . ?
C11 C12 H12 119.6 . . ?
C36 C37 H37 119.2 . . ?
C38 C37 C36 121.6(7) . . ?
C38 C37 H37 119.2 . . ?
C01R C02C H02C 120.7 . . ?
C01R C02C C02L 118.6(8) . . ?
C02L C02C H02C 120.7 . . ?
C01N C02D H02D 121.8 . . ?
C02J C02D C01N 116.4(7) . . ?
C02J C02D H02D 121.8 . . ?
C02F C02E H02E 119.4 . . ?
C02F C02E C02L 121.1(8) . . ?
C02L C02E H02E 119.4 . . ?
C02E C02F H02F 120.3 . . ?
C02E C02F C02G 119.4(8) . . ?
C02G C02F H02F 120.3 . . ?
C01R C02G C02F 121.0(8) . . ?
C01R C02G H02G 119.5 . . ?
C02F C02G H02G 119.5 . . ?
C01Z C02H H02H 120.6 . . ?
C01Z C02H C02M 118.9(8) . . ?
C02M C02H H02H 120.6 . . ?
O00H C5 H5A 109.5 . . ?
O00H C5 H5B 109.5 . . ?
O00H C5 H5C 109.5 . . ?
H5A C5 H5B 109.5 . . ?
H5A C5 H5C 109.5 . . ?
H5B C5 H5C 109.5 . . ?
C028 C02J H02J 119.3 . . ?
C02D C02J C028 121.4(7) . . ?
C02D C02J H02J 119.3 . . ?
C021 C02K H02K 119.7 . . ?
C027 C02K C021 120.5(8) . . ?
C027 C02K H02K 119.7 . . ?
C02C C02L H02L 120.3 . . ?
C02E C02L C02C 119.3(8) . . ?
C02E C02L H02L 120.3 . . ?
C027 C02M C02H 119.2(8) . . ?
C027 C02M H02M 120.4 . . ?
C02H C02M H02M 120.4 . . ?
O00M C02N H02A 109.5 . . ?
O00M C02N H02B 109.5 . . ?
O00M C02N H02I 109.5 . . ?
H02A C02N H02B 109.5 . . ?
H02A C02N H02I 109.5 . . ?
H02B C02N H02I 109.5 . . ?
O00Y C02P H02N 109.5 . . ?
O00Y C02P H02O 109.5 . . ?
O00Y C02P H02P 109.5 . . ?
H02N C02P H02O 109.5 . . ?
H02N C02P H02P 109.5 . . ?
H02O C02P H02P 109.5 . . ?
C41 O1 H1 109.5 . . ?
O1 C41 H41A 109.5 . . ?
O1 C41 H41B 109.5 . . ?
O1 C41 H41C 109.5 . . ?
H41A C41 H41B 109.5 . . ?
H41A C41 H41C 109.5 . . ?
H41B C41 H41C 109.5 . . ?
C42 O3 H3A 109.5 . . ?
O3 C42 H42A 109.5 . . ?
O3 C42 H42B 109.5 . . ?
O3 C42 H42C 109.5 . . ?
H42A C42 H42B 109.5 . . ?
H42A C42 H42C 109.5 . . ?
H42B C42 H42C 109.5 . . ?

loop_
_geom_bond_atom_site_label_1
_geom_bond_atom_site_label_2
_geom_bond_distance
_geom_bond_site_symmetry_2
_geom_bond_publ_flag
Ir1 Cl2 2.5405(14) . ?
Ir1 Cl1 2.5032(15) . ?
Ir1 N3 2.027(5) . ?
Ir1 N1 2.042(5) . ?
Ir1 C21 2.022(6) . ?
Ir1 C1 2.003(6) . ?
Ir2 Cl2 2.4919(15) . ?
Ir2 Cl1 2.5153(14) . ?
Ir2 N7 2.070(5) . ?
Ir2 N5 2.057(5) . ?
Ir2 C00S 2.024(6) . ?
Ir2 C016 2.009(6) . ?
N3 C28 1.342(7) . ?
N3 C40 1.400(7) . ?
N1 C20 1.391(7) . ?
N1 C8 1.352(7) . ?
N7 C010 1.335(8) . ?
N7 C01B 1.401(8) . ?
N2 C8 1.375(7) . ?
N2 C15 1.388(8) . ?
N2 C9 1.436(7) . ?
N5 C00O 1.323(7) . ?
N5 C00V 1.410(7) . ?
N4 C28 1.371(7) . ?
N4 C35 1.403(7) . ?
N4 C29 1.421(7) . ?
O00B C24 1.381(7) . ?
O00B C25 1.426(8) . ?
N8 C010 1.379(8) . ?
N8 C01N 1.385(9) . ?
N8 C01Z 1.442(8) . ?
C20 C19 1.394(8) . ?
C20 C15 1.404(8) . ?
N6 C00O 1.371(7) . ?
N6 C014 1.402(8) . ?
N6 C01R 1.430(8) . ?
C21 C22 1.383(8) . ?
C21 C27 1.419(8) . ?
C28 C27 1.449(8) . ?
O00H C4 1.368(8) . ?
O00H C5 1.383(9) . ?
C7 C1 1.415(8) . ?
C7 C8 1.454(8) . ?
C7 C6 1.386(9) . ?
C1 C2 1.403(9) . ?
C19 H19 0.9500 . ?
C19 C18 1.384(8) . ?
O00M C01L 1.389(8) . ?
O00M C02N 1.405(9) . ?
C22 H22 0.9500 . ?
C22 C23 1.381(8) . ?
C00O C00U 1.427(8) . ?
C15 C16 1.387(8) . ?
C40 C35 1.393(8) . ?
C40 C39 1.401(8) . ?
C35 C36 1.382(9) . ?
C00S C01F 1.393(9) . ?
C00S C01Q 1.394(9) . ?
C00T H00T 0.9500 . ?
C00T C00V 1.371(8) . ?
C00T C013 1.372(8) . ?
C00U C016 1.416(9) . ?
C00U C01C 1.397(9) . ?
C00V C014 1.410(8) . ?
C9 C14 1.375(8) . ?
C9 C10 1.376(8) . ?
C29 C30 1.388(9) . ?
C29 C34 1.380(9) . ?
O00Y C023 1.382(8) . ?
O00Y C02P 1.338(11) . ?
C16 H16 0.9500 . ?
C16 C17 1.374(9) . ?
C010 C01F 1.437(9) . ?
C27 C26 1.407(8) . ?
C14 H14 0.9500 . ?
C14 C13 1.387(9) . ?
C013 H013 0.9500 . ?
C013 C01H 1.392(9) . ?
C014 C01K 1.375(9) . ?
C6 H6 0.9500 . ?
C6 C4 1.383(9) . ?
C016 C01T 1.404(9) . ?
C2 H2 0.9500 . ?
C2 C3 1.391(9) . ?
C18 H18 0.9500 . ?
C18 C17 1.396(9) . ?
C17 H17 0.9500 . ?
C3 H3 0.9500 . ?
C3 C4 1.382(9) . ?
C01B C01N 1.389(9) . ?
C01B C01P 1.369(9) . ?
C01C H01C 0.9500 . ?
C01C C01L 1.380(9) . ?
C30 H30 0.9500 . ?
C30 C31 1.389(9) . ?
C39 H39 0.9500 . ?
C39 C38 1.371(9) . ?
C01F C01J 1.413(9) . ?
C23 H23 0.9500 . ?
C23 C24 1.391(9) . ?
C01H H01H 0.9500 . ?
C01H C01K 1.376(9) . ?
C10 H10 0.9500 . ?
C10 C11 1.395(9) . ?
C01J H01J 0.9500 . ?
C01J C023 1.377(10) . ?
C01K H01K 0.9500 . ?
C01L C01U 1.389(10) . ?
C26 H26 0.9500 . ?
C26 C24 1.369(8) . ?
C01N C02D 1.399(10) . ?
C01P H01P 0.9500 . ?
C01P C028 1.400(10) . ?
C01Q H01Q 0.9500 . ?
C01Q C01X 1.368(9) . ?
C01R C02C 1.358(9) . ?
C01R C02G 1.371(10) . ?
C34 H34 0.9500 . ?
C34 C33 1.390(9) . ?
C01T H01T 0.9500 . ?
C01T C01U 1.373(10) . ?
C01U H01U 0.9500 . ?
C13 H13 0.9500 . ?
C13 C12 1.374(10) . ?
C36 H36 0.9500 . ?
C36 C37 1.389(10) . ?
C01X H01X 0.9500 . ?
C01X C023 1.386(10) . ?
C01Z C021 1.383(9) . ?
C01Z C02H 1.369(10) . ?
C11 H11 0.9500 . ?
C11 C12 1.369(10) . ?
C021 H021 0.9500 . ?
C021 C02K 1.392(10) . ?
C31 H31 0.9500 . ?
C31 C32 1.363(10) . ?
C32 H32 0.9500 . ?
C32 C33 1.367(10) . ?
C38 H38 0.9500 . ?
C38 C37 1.383(10) . ?
C33 H33 0.9500 . ?
C027 H027 0.9500 . ?
C027 C02K 1.345(12) . ?
C027 C02M 1.389(12) . ?
C028 H028 0.9500 . ?
C028 C02J 1.382(11) . ?
C25 H25A 0.9800 . ?
C25 H25B 0.9800 . ?
C25 H25C 0.9800 . ?
C12 H12 0.9500 . ?
C37 H37 0.9500 . ?
C02C H02C 0.9500 . ?
C02C C02L 1.409(11) . ?
C02D H02D 0.9500 . ?
C02D C02J 1.367(11) . ?
C02E H02E 0.9500 . ?
C02E C02F 1.335(12) . ?
C02E C02L 1.389(13) . ?
C02F H02F 0.9500 . ?
C02F C02G 1.379(11) . ?
C02G H02G 0.9500 . ?
C02H H02H 0.9500 . ?
C02H C02M 1.393(11) . ?
C5 H5A 0.9800 . ?
C5 H5B 0.9800 . ?
C5 H5C 0.9800 . ?
C02J H02J 0.9500 . ?
C02K H02K 0.9500 . ?
C02L H02L 0.9500 . ?
C02M H02M 0.9500 . ?
C02N H02A 0.9800 . ?
C02N H02B 0.9800 . ?
C02N H02I 0.9800 . ?
C02P H02N 0.9800 . ?
C02P H02O 0.9800 . ?
C02P H02P 0.9800 . ?
O1 H1 0.8400 . ?
O1 C41 1.408(18) . ?
C41 H41A 0.9800 . ?
C41 H41B 0.9800 . ?
C41 H41C 0.9800 . ?
O3 H3A 0.8400 . ?
O3 C42 1.426(10) . ?
C42 H42A 0.9800 . ?
C42 H42B 0.9800 . ?
C42 H42C 0.9800 . ?

loop_
_geom_torsion_atom_site_label_1
_geom_torsion_atom_site_label_2
_geom_torsion_atom_site_label_3
_geom_torsion_atom_site_label_4
_geom_torsion
_geom_torsion_site_symmetry_1
_geom_torsion_site_symmetry_2
_geom_torsion_site_symmetry_3
_geom_torsion_site_symmetry_4
_geom_torsion_publ_flag
Ir1 N3 C28 N4 178.8(4) . . . . ?
Ir1 N3 C28 C27 -5.1(7) . . . . ?
Ir1 N3 C40 C35 -178.7(5) . . . . ?
Ir1 N3 C40 C39 -1.4(12) . . . . ?
Ir1 N1 C20 C19 -6.6(10) . . . . ?
Ir1 N1 C20 C15 171.5(4) . . . . ?
Ir1 N1 C8 N2 -175.3(3) . . . . ?
Ir1 N1 C8 C7 3.7(6) . . . . ?
Ir1 C21 C22 C23 -176.8(5) . . . . ?
Ir1 C21 C27 C28 1.5(6) . . . . ?
Ir1 C21 C27 C26 177.0(5) . . . . ?
Ir1 C1 C2 C3 174.4(5) . . . . ?
Ir2 N7 C010 N8 -175.3(4) . . . . ?
Ir2 N7 C010 C01F 5.2(7) . . . . ?
Ir2 N7 C01B C01N 173.1(5) . . . . ?
Ir2 N7 C01B C01P -6.9(12) . . . . ?
Ir2 N5 C00O N6 -169.9(4) . . . . ?
Ir2 N5 C00O C00U 6.5(7) . . . . ?
Ir2 N5 C00V C00T -9.7(10) . . . . ?
Ir2 N5 C00V C014 165.9(5) . . . . ?
Ir2 C00S C01F C010 -1.9(7) . . . . ?
Ir2 C00S C01F C01J 179.2(4) . . . . ?
Ir2 C00S C01Q C01X -179.0(5) . . . . ?
Ir2 C016 C01T C01U 171.9(5) . . . . ?
N3 C28 C27 C21 2.4(7) . . . . ?
N3 C28 C27 C26 -173.0(6) . . . . ?
N3 C40 C35 N4 -1.7(7) . . . . ?
N3 C40 C35 C36 177.3(6) . . . . ?
N3 C40 C39 C38 -175.7(8) . . . . ?
N1 C20 C19 C18 -179.6(6) . . . . ?
N1 C20 C15 N2 -1.5(6) . . . . ?
N1 C20 C15 C16 178.3(5) . . . . ?
N7 C010 C01F C00S -2.3(8) . . . . ?
N7 C010 C01F C01J 176.6(6) . . . . ?
N7 C01B C01N N8 0.5(7) . . . . ?
N7 C01B C01N C02D -180.0(6) . . . . ?
N7 C01B C01P C028 -179.5(7) . . . . ?
N2 C15 C16 C17 -177.8(6) . . . . ?
N2 C9 C14 C13 179.9(6) . . . . ?
N2 C9 C10 C11 -179.4(6) . . . . ?
N5 C00O C00U C016 -7.8(8) . . . . ?
N5 C00O C00U C01C 170.6(6) . . . . ?
N5 C00V C014 N6 -1.0(6) . . . . ?
N5 C00V C014 C01K 179.5(6) . . . . ?
N4 C28 C27 C21 177.6(6) . . . . ?
N4 C28 C27 C26 2.3(10) . . . . ?
N4 C35 C36 C37 178.1(8) . . . . ?
N4 C29 C30 C31 -178.0(6) . . . . ?
N4 C29 C34 C33 178.1(6) . . . . ?
N8 C010 C01F C00S 178.3(6) . . . . ?
N8 C010 C01F C01J -2.8(11) . . . . ?
N8 C01N C02D C02J 178.5(7) . . . . ?
N8 C01Z C021 C02K -178.1(6) . . . . ?
N8 C01Z C02H C02M 177.2(7) . . . . ?
C20 N1 C8 N2 -3.4(6) . . . . ?
C20 N1 C8 C7 175.6(5) . . . . ?
C20 C19 C18 C17 -1.1(9) . . . . ?
C20 C15 C16 C17 2.5(9) . . . . ?
N6 C00O C00U C016 167.7(6) . . . . ?
N6 C00O C00U C01C -13.9(11) . . . . ?
N6 C014 C01K C01H -175.4(6) . . . . ?
N6 C01R C02C C02L -176.8(7) . . . . ?
N6 C01R C02G C02F 177.1(7) . . . . ?
C21 C22 C23 C24 0.1(9) . . . . ?
C21 C27 C26 C24 0.0(9) . . . . ?
C28 N3 C40 C35 2.2(7) . . . . ?
C28 N3 C40 C39 179.5(7) . . . . ?
C28 N4 C35 C40 0.6(7) . . . . ?
C28 N4 C35 C36 -178.3(7) . . . . ?
C28 N4 C29 C30 -97.3(8) . . . . ?
C28 N4 C29 C34 84.4(8) . . . . ?
C28 C27 C26 C24 174.9(6) . . . . ?
C7 C1 C2 C3 -1.8(9) . . . . ?
C7 C6 C4 O00H 179.8(5) . . . . ?
C7 C6 C4 C3 -2.1(9) . . . . ?
C1 C7 C8 N1 -7.4(7) . . . . ?
C1 C7 C8 N2 171.4(6) . . . . ?
C1 C7 C6 C4 -0.2(9) . . . . ?
C1 C2 C3 C4 -0.4(10) . . . . ?
C19 C20 C15 N2 176.8(5) . . . . ?
C19 C20 C15 C16 -3.4(9) . . . . ?
C19 C18 C17 C16 0.3(10) . . . . ?
C8 N1 C20 C19 -175.1(6) . . . . ?
C8 N1 C20 C15 3.0(6) . . . . ?
C8 N2 C15 C20 -0.6(6) . . . . ?
C8 N2 C15 C16 179.6(6) . . . . ?
C8 N2 C9 C14 -75.9(8) . . . . ?
C8 N2 C9 C10 103.7(7) . . . . ?
C8 C7 C1 Ir1 7.7(6) . . . . ?
C8 C7 C1 C2 -175.7(5) . . . . ?
C8 C7 C6 C4 177.2(5) . . . . ?
O00M C01L C01U C01T -179.4(7) . . . . ?
C22 C21 C27 C28 -176.9(5) . . . . ?
C22 C21 C27 C26 -1.3(8) . . . . ?
C22 C23 C24 O00B 177.0(6) . . . . ?
C22 C23 C24 C26 -1.6(10) . . . . ?
C00O N5 C00V C00T -173.9(6) . . . . ?
C00O N5 C00V C014 1.7(6) . . . . ?
C00O N6 C014 C00V 0.0(7) . . . . ?
C00O N6 C014 C01K 179.4(7) . . . . ?
C00O N6 C01R C02C 107.7(8) . . . . ?
C00O N6 C01R C02G -68.9(8) . . . . ?
C00O C00U C016 Ir2 5.3(7) . . . . ?
C00O C00U C016 C01T 180.0(6) . . . . ?
C00O C00U C01C C01L -177.4(6) . . . . ?
C15 N2 C8 N1 2.6(6) . . . . ?
C15 N2 C8 C7 -176.3(6) . . . . ?
C15 N2 C9 C14 94.1(7) . . . . ?
C15 N2 C9 C10 -86.4(7) . . . . ?
C15 C20 C19 C18 2.5(8) . . . . ?
C15 C16 C17 C18 -0.9(9) . . . . ?
C40 N3 C28 N4 -1.8(7) . . . . ?
C40 N3 C28 C27 174.3(5) . . . . ?
C40 C35 C36 C37 -0.5(12) . . . . ?
C40 C39 C38 C37 -1.4(14) . . . . ?
C35 N4 C28 N3 0.8(7) . . . . ?
C35 N4 C28 C27 -174.6(6) . . . . ?
C35 N4 C29 C30 91.0(8) . . . . ?
C35 N4 C29 C34 -87.3(7) . . . . ?
C35 C40 C39 C38 1.4(11) . . . . ?
C35 C36 C37 C38 0.5(14) . . . . ?
C00S C01F C01J C023 -0.3(9) . . . . ?
C00S C01Q C01X C023 0.5(10) . . . . ?
C00T C00V C014 N6 175.3(5) . . . . ?
C00T C00V C014 C01K -4.2(9) . . . . ?
C00T C013 C01H C01K 0.1(10) . . . . ?
C00U C016 C01T C01U -2.0(10) . . . . ?
C00U C01C C01L O00M 179.0(6) . . . . ?
C00U C01C C01L C01U -2.8(11) . . . . ?
C00V N5 C00O N6 -1.7(7) . . . . ?
C00V N5 C00O C00U 174.7(5) . . . . ?
C00V C00T C013 C01H -0.2(9) . . . . ?
C00V C014 C01K C01H 3.9(9) . . . . ?
C9 N2 C8 N1 173.9(5) . . . . ?
C9 N2 C8 C7 -5.0(9) . . . . ?
C9 N2 C15 C20 -172.2(5) . . . . ?
C9 N2 C15 C16 8.0(10) . . . . ?
C9 C14 C13 C12 -0.1(10) . . . . ?
C9 C10 C11 C12 -0.9(10) . . . . ?
C29 N4 C28 N3 -171.9(6) . . . . ?
C29 N4 C28 C27 12.6(10) . . . . ?
C29 N4 C35 C40 173.8(6) . . . . ?
C29 N4 C35 C36 -5.1(11) . . . . ?
C29 C30 C31 C32 0.6(10) . . . . ?
C29 C34 C33 C32 -0.8(10) . . . . ?
C010 N7 C01B C01N -0.3(7) . . . . ?
C010 N7 C01B C01P 179.7(7) . . . . ?
C010 N8 C01N C01B -0.5(7) . . . . ?
C010 N8 C01N C02D -179.9(7) . . . . ?
C010 N8 C01Z C021 102.0(8) . . . . ?
C010 N8 C01Z C02H -79.3(9) . . . . ?
C010 C01F C01J C023 -179.1(6) . . . . ?
C27 C21 C22 C23 1.3(9) . . . . ?
C27 C26 C24 O00B -177.2(5) . . . . ?
C27 C26 C24 C23 1.5(10) . . . . ?
C14 C9 C10 C11 0.2(9) . . . . ?
C14 C13 C12 C11 -0.6(11) . . . . ?
C013 C00T C00V N5 177.3(6) . . . . ?
C013 C00T C00V C014 2.1(8) . . . . ?
C013 C01H C01K C014 -1.9(10) . . . . ?
C014 N6 C00O N5 1.1(7) . . . . ?
C014 N6 C00O C00U -174.7(6) . . . . ?
C014 N6 C01R C02C -94.3(8) . . . . ?
C014 N6 C01R C02G 89.1(8) . . . . ?
C6 C7 C1 Ir1 -174.5(4) . . . . ?
C6 C7 C1 C2 2.1(8) . . . . ?
C6 C7 C8 N1 174.9(5) . . . . ?
C6 C7 C8 N2 -6.3(10) . . . . ?
C016 C00U C01C C01L 0.9(10) . . . . ?
C016 C01T C01U C01L 0.2(11) . . . . ?
C2 C3 C4 O00H -179.7(6) . . . . ?
C2 C3 C4 C6 2.4(10) . . . . ?
C01B N7 C010 N8 0.0(7) . . . . ?
C01B N7 C010 C01F -179.5(5) . . . . ?
C01B C01N C02D C02J -0.9(11) . . . . ?
C01B C01P C028 C02J -0.1(12) . . . . ?
C01C C00U C016 Ir2 -173.2(5) . . . . ?
C01C C00U C016 C01T 1.5(9) . . . . ?
C01C C01L C01U C01T 2.3(11) . . . . ?
C30 C29 C34 C33 -0.2(10) . . . . ?
C30 C31 C32 C33 -1.6(11) . . . . ?
C39 C40 C35 N4 -179.4(6) . . . . ?
C39 C40 C35 C36 -0.4(11) . . . . ?
C39 C38 C37 C36 0.5(17) . . . . ?
C01F C00S C01Q C01X -1.4(9) . . . . ?
C01F C01J C023 O00Y -179.3(6) . . . . ?
C01F C01J C023 C01X -0.6(9) . . . . ?
C10 C9 C14 C13 0.3(10) . . . . ?
C10 C11 C12 C13 1.2(10) . . . . ?
C01N N8 C010 N7 0.3(7) . . . . ?
C01N N8 C010 C01F 179.8(6) . . . . ?
C01N N8 C01Z C021 -81.7(9) . . . . ?
C01N N8 C01Z C02H 97.0(9) . . . . ?
C01N C01B C01P C028 0.5(11) . . . . ?
C01N C02D C02J C028 1.3(12) . . . . ?
C01P C01B C01N N8 -179.5(6) . . . . ?
C01P C01B C01N C02D 0.0(11) . . . . ?
C01P C028 C02J C02D -0.9(13) . . . . ?
C01Q C00S C01F C010 -179.8(5) . . . . ?
C01Q C00S C01F C01J 1.3(9) . . . . ?
C01Q C01X C023 O00Y 179.3(6) . . . . ?
C01Q C01X C023 C01J 0.5(10) . . . . ?
C01R N6 C00O N5 162.1(6) . . . . ?
C01R N6 C00O C00U -13.7(10) . . . . ?
C01R N6 C014 C00V -161.3(6) . . . . ?
C01R N6 C014 C01K 18.1(10) . . . . ?
C01R C02C C02L C02E -0.5(12) . . . . ?
C34 C29 C30 C31 0.3(10) . . . . ?
C01Z N8 C010 N7 177.2(6) . . . . ?
C01Z N8 C010 C01F -3.4(11) . . . . ?
C01Z N8 C01N C01B -177.4(6) . . . . ?
C01Z N8 C01N C02D 3.2(12) . . . . ?
C01Z C021 C02K C027 -1.1(11) . . . . ?
C01Z C02H C02M C027 2.9(13) . . . . ?
C021 C01Z C02H C02M -4.1(12) . . . . ?
C31 C32 C33 C34 1.7(11) . . . . ?
C25 O00B C24 C23 -8.1(10) . . . . ?
C25 O00B C24 C26 170.5(6) . . . . ?
C02C C01R C02G C02F 0.5(11) . . . . ?
C02E C02F C02G C01R 0.2(12) . . . . ?
C02F C02E C02L C02C 1.1(13) . . . . ?
C02G C01R C02C C02L -0.3(11) . . . . ?
C02H C01Z C021 C02K 3.1(11) . . . . ?
C5 O00H C4 C6 175.2(6) . . . . ?
C5 O00H C4 C3 -2.8(10) . . . . ?
C02K C027 C02M C02H -1.0(14) . . . . ?
C02L C02E C02F C02G -1.0(13) . . . . ?
C02M C027 C02K C021 0.1(13) . . . . ?
C02N O00M C01L C01C 4.8(11) . . . . ?
C02N O00M C01L C01U -173.5(8) . . . . ?
C02P O00Y C023 C01J -10.4(11) . . . . ?
C02P O00Y C023 C01X 170.9(7) . . . . ?
